data_4026526
loop_
_publ_author_name
'Artem I. Vedernikov'
'Evgeny N. Ushakov'
'Asya A. Efremova'
'Lyudmila G. Kuz'mina'
'Anna A. Moiseeva'
'Natalia A. Lobova'
'Andrei V. Churakov'
'Yuri A. Strelenko'
'Michael V. Alfimov'
'Judith A. K. Howard'
'Sergey P. Gromov'

_publ_section_title
;
 Synthesis, Structure, and Properties of Supramolecular Charge-Transfer
 Complexes between Bis(18-crown-6)stilbene and Ammonioalkyl Derivatives of
 4,4'-Bipyridine and 2,7-Diazapyrene
;
_journal_name_full 'Journal of Organic Chemistry'
_journal_page_first 6768
_journal_page_last 6779
_journal_paper_doi 10.1021/jo201172w
_journal_volume 76
_journal_year 2011
_chemical_formula_sum 'C16 H30 Cl4 N4 O18'
_chemical_formula_weight 708.24
_chemical_name_systematic
; 
 ? 
;
_space_group_IT_number 14
_symmetry_cell_setting monoclinic
_symmetry_space_group_name_Hall '-P 2yn'
_symmetry_space_group_name_H-M 'P 1 21/n 1'
_atom_sites_solution_hydrogens geom
_atom_sites_solution_primary direct
_atom_sites_solution_secondary difmap
_audit_creation_method SHELXL-97
_cell_angle_alpha 90.00
_cell_angle_beta 104.0710(10)
_cell_angle_gamma 90.00
_cell_formula_units_Z 2
_cell_length_a 12.3277(5)
_cell_length_b 8.9364(4)
_cell_length_c 13.1357(6)
_cell_measurement_reflns_used 9444
_cell_measurement_temperature 120.0(2)
_cell_measurement_theta_max 30.006
_cell_measurement_theta_min 2.604
_cell_volume 1403.68(11)
_computing_structure_refinement 'SHELXL-97 (Sheldrick, 1997)'
_computing_structure_solution 'SHELXS-97 (Sheldrick, 1990)'
_diffrn_ambient_temperature 120.0(2)
_diffrn_measured_fraction_theta_full 0.999
_diffrn_measured_fraction_theta_max 0.999
_diffrn_measurement_device_type 'Bruker SMART-6K'
_diffrn_measurement_method /W
_diffrn_radiation_monochromator graphite
_diffrn_radiation_source 'fine-focus sealed tube'
_diffrn_radiation_type MoK\a
_diffrn_radiation_wavelength 0.71073
_diffrn_reflns_av_R_equivalents 0.0162
_diffrn_reflns_av_sigmaI/netI 0.0139
_diffrn_reflns_limit_h_max 16
_diffrn_reflns_limit_h_min -16
_diffrn_reflns_limit_k_max 11
_diffrn_reflns_limit_k_min -12
_diffrn_reflns_limit_l_max 17
_diffrn_reflns_limit_l_min -17
_diffrn_reflns_number 14828
_diffrn_reflns_theta_full 29.00
_diffrn_reflns_theta_max 29.00
_diffrn_reflns_theta_min 2.03
_exptl_absorpt_coefficient_mu 0.510
_exptl_absorpt_correction_T_max 0.9414
_exptl_absorpt_correction_T_min 0.7774
_exptl_absorpt_correction_type multi-scan
_exptl_crystal_colour colourless
_exptl_crystal_density_diffrn 1.676
_exptl_crystal_description block
_exptl_crystal_F_000 732
_exptl_crystal_size_max 0.52
_exptl_crystal_size_mid 0.38
_exptl_crystal_size_min 0.12
_refine_diff_density_max 0.684
_refine_diff_density_min -0.398
_refine_diff_density_rms 0.056
_refine_ls_extinction_method none
_refine_ls_goodness_of_fit_ref 1.079
_refine_ls_hydrogen_treatment refall
_refine_ls_matrix_type full
_refine_ls_number_parameters 278
_refine_ls_number_reflns 3736
_refine_ls_number_restraints 127
_refine_ls_restrained_S_all 1.115
_refine_ls_R_factor_all 0.0336
_refine_ls_R_factor_gt 0.0305
_refine_ls_shift/su_max 0.001
_refine_ls_shift/su_mean 0.000
_refine_ls_structure_factor_coef Fsqd
_refine_ls_weighting_details 'calc w=1/[\s^2^(Fo^2^)+(0.0474P)^2^+0.5926P] where P=(Fo^2^+2Fc^2^)/3'
_refine_ls_weighting_scheme calc
_refine_ls_wR_factor_gt 0.0849
_refine_ls_wR_factor_ref 0.0868
_reflns_number_gt 3385
_reflns_number_total 3736
_reflns_threshold_expression >2sigma(I)
_cod_data_source_file jo201172w_si_002.cif
_cod_data_source_block nn
_cod_database_code 4026526

loop_
_symmetry_equiv_pos_as_xyz
'x, y, z'
'-x+1/2, y+1/2, -z+1/2'
'-x, -y, -z'
'x-1/2, -y-1/2, z-1/2'

loop_
_atom_site_label
_atom_site_type_symbol
_atom_site_fract_x
_atom_site_fract_y
_atom_site_fract_z
_atom_site_U_iso_or_equiv
_atom_site_adp_type
_atom_site_occupancy
_atom_site_symmetry_multiplicity
_atom_site_calc_flag
_atom_site_refinement_flags
_atom_site_disorder_assembly
_atom_site_disorder_group
Cl1 Cl 0.19072(2) 0.46733(3) 0.15893(2) 0.02027(9) Uani 1 1 d . . .
O11 O 0.29890(8) 0.54033(12) 0.18131(8) 0.0282(2) Uani 1 1 d . . .
O12 O 0.12049(8) 0.52783(12) 0.06414(8) 0.0278(2) Uani 1 1 d . . .
O13 O 0.13842(10) 0.49005(17) 0.24389(9) 0.0415(3) Uani 1 1 d . . .
O14 O 0.20812(10) 0.31057(13) 0.14562(12) 0.0413(3) Uani 1 1 d . . .
Cl2 Cl 0.63462(3) 0.82263(4) 0.09546(3) 0.02756(10) Uani 1 1 d D . .
O21 O 0.61308(9) 0.90611(12) -0.00141(8) 0.0305(2) Uani 1 1 d D A .
O22 O 0.6925(8) 0.6854(8) 0.0837(8) 0.045(2) Uani 0.50(3) 1 d PDU A 1
O23 O 0.5280(5) 0.7760(7) 0.1174(5) 0.0339(15) Uani 0.50(3) 1 d PDU A 1
O24 O 0.6954(8) 0.9040(11) 0.1826(6) 0.0411(14) Uani 0.50(3) 1 d PDU A 1
O25 O 0.5375(9) 0.817(3) 0.1305(11) 0.082(3) Uani 0.50(3) 1 d PDU A 2
O26 O 0.6795(11) 0.6808(8) 0.0798(7) 0.048(2) Uani 0.50(3) 1 d PDU A 2
O27 O 0.7224(14) 0.9083(12) 0.1679(10) 0.061(3) Uani 0.50(3) 1 d PDU A 2
O1W O 0.92789(11) 0.70020(17) 0.11166(10) 0.0405(3) Uani 1 1 d D . .
H1W H 0.9503(19) 0.639(2) 0.0779(18) 0.048(6) Uiso 1 1 d D . .
H2W H 0.8618(17) 0.699(3) 0.094(2) 0.063(8) Uiso 1 1 d D . .
N1 N 0.54250(10) 0.72651(17) -0.18964(10) 0.0288(3) Uani 1 1 d . . .
H1 H 0.5656(16) 0.805(2) -0.1518(17) 0.039(6) Uiso 1 1 d D . .
H2 H 0.5106(18) 0.768(2) -0.2506(15) 0.041(5) Uiso 1 1 d D . .
H3 H 0.5993(16) 0.667(3) -0.1971(19) 0.053(6) Uiso 1 1 d D . .
N2 N 0.20664(9) 0.76366(12) -0.05258(8) 0.0186(2) Uani 1 1 d . . .
C1 C 0.46143(11) 0.64043(16) -0.14585(11) 0.0239(3) Uani 1 1 d D . .
C2 C 0.37163(10) 0.74527(14) -0.12633(10) 0.0185(2) Uani 1 1 d . . .
C3 C 0.29338(11) 0.66093(15) -0.07330(11) 0.0213(2) Uani 1 1 d . . .
C4 C 0.23069(10) 0.85102(15) 0.03301(10) 0.0207(2) Uani 1 1 d . . .
C5 C 0.15112(10) 0.94632(15) 0.05450(10) 0.0206(2) Uani 1 1 d . . .
C6 C 0.04425(9) 0.95146(14) -0.01209(9) 0.0170(2) Uani 1 1 d . . .
C7 C 0.02302(10) 0.86157(16) -0.10181(10) 0.0223(2) Uani 1 1 d . . .
C8 C 0.10508(11) 0.76844(16) -0.12016(10) 0.0224(2) Uani 1 1 d . . .
H1A H 0.5033(15) 0.597(2) -0.0820(15) 0.028(4) Uiso 1 1 d . . .
H1B H 0.4332(15) 0.561(2) -0.1961(15) 0.029(4) Uiso 1 1 d . . .
H2A H 0.3285(15) 0.785(2) -0.1892(15) 0.028(4) Uiso 1 1 d . . .
H2B H 0.4044(14) 0.826(2) -0.0837(13) 0.022(4) Uiso 1 1 d . . .
H3A H 0.2541(14) 0.581(2) -0.1190(14) 0.023(4) Uiso 1 1 d . . .
H3B H 0.3325(14) 0.623(2) -0.0071(14) 0.022(4) Uiso 1 1 d . . .
H4A H 0.3011(16) 0.842(2) 0.0768(15) 0.028(4) Uiso 1 1 d . . .
H5A H 0.1677(15) 1.004(2) 0.1124(15) 0.025(4) Uiso 1 1 d . . .
H7A H -0.0480(17) 0.861(2) -0.1508(15) 0.034(5) Uiso 1 1 d . . .
H8A H 0.0947(15) 0.705(2) -0.1772(15) 0.026(4) Uiso 1 1 d . . .

loop_
_atom_site_aniso_label
_atom_site_aniso_U_11
_atom_site_aniso_U_22
_atom_site_aniso_U_33
_atom_site_aniso_U_23
_atom_site_aniso_U_13
_atom_site_aniso_U_12
Cl1 0.01592(14) 0.02507(17) 0.01952(15) 0.00302(10) 0.00376(10) 0.00199(10)
O11 0.0185(4) 0.0344(6) 0.0295(5) -0.0038(4) 0.0019(4) -0.0050(4)
O12 0.0220(5) 0.0373(6) 0.0212(4) 0.0058(4) -0.0002(4) 0.0025(4)
O13 0.0259(5) 0.0776(9) 0.0233(5) 0.0070(5) 0.0106(4) 0.0140(6)
O14 0.0299(6) 0.0226(5) 0.0716(9) 0.0048(5) 0.0125(6) 0.0013(4)
Cl2 0.02687(17) 0.02696(18) 0.02540(17) 0.00037(12) -0.00034(12) 0.00804(12)
O21 0.0319(5) 0.0299(5) 0.0274(5) 0.0020(4) 0.0027(4) -0.0017(4)
O22 0.024(2) 0.020(3) 0.091(5) -0.007(2) 0.013(2) 0.0084(15)
O23 0.0302(18) 0.044(3) 0.0296(18) 0.0077(13) 0.0109(13) -0.0008(16)
O24 0.057(3) 0.0260(18) 0.0296(17) -0.0014(12) -0.0101(18) -0.005(2)
O25 0.055(3) 0.156(8) 0.045(3) 0.041(5) 0.028(3) 0.045(4)
O26 0.061(5) 0.022(3) 0.053(3) 0.003(2) -0.001(3) 0.003(2)
O27 0.072(5) 0.039(3) 0.047(4) -0.004(3) -0.033(3) 0.009(3)
O1W 0.0306(6) 0.0593(8) 0.0292(6) -0.0138(5) 0.0024(5) 0.0098(6)
N1 0.0162(5) 0.0470(8) 0.0236(6) 0.0009(5) 0.0058(4) 0.0036(5)
N2 0.0174(5) 0.0184(5) 0.0213(5) 0.0017(4) 0.0075(4) 0.0009(4)
C1 0.0202(6) 0.0271(6) 0.0252(6) 0.0008(5) 0.0072(5) 0.0075(5)
C2 0.0154(5) 0.0188(6) 0.0219(5) 0.0011(4) 0.0054(4) 0.0031(4)
C3 0.0201(6) 0.0188(6) 0.0269(6) 0.0022(5) 0.0092(5) 0.0049(4)
C4 0.0164(5) 0.0242(6) 0.0208(6) 0.0005(4) 0.0030(4) 0.0013(4)
C5 0.0163(5) 0.0249(6) 0.0194(5) -0.0034(5) 0.0021(4) 0.0007(4)
C6 0.0137(5) 0.0196(5) 0.0183(5) 0.0000(4) 0.0052(4) -0.0004(4)
C7 0.0157(5) 0.0287(6) 0.0214(6) -0.0050(5) 0.0024(4) 0.0007(5)
C8 0.0195(6) 0.0264(6) 0.0215(6) -0.0046(5) 0.0055(4) -0.0005(5)

loop_
_atom_type_symbol
_atom_type_description
_atom_type_scat_dispersion_real
_atom_type_scat_dispersion_imag
_atom_type_scat_source
C C 0.0033 0.0016 'International Tables Vol C Tables 4.2.6.8 and 6.1.1.4'
H H 0.0000 0.0000 'International Tables Vol C Tables 4.2.6.8 and 6.1.1.4'
N N 0.0061 0.0033 'International Tables Vol C Tables 4.2.6.8 and 6.1.1.4'
O O 0.0106 0.0060 'International Tables Vol C Tables 4.2.6.8 and 6.1.1.4'
Cl Cl 0.1484 0.1585 'International Tables Vol C Tables 4.2.6.8 and 6.1.1.4'

loop_
_geom_angle_atom_site_label_1
_geom_angle_atom_site_label_2
_geom_angle_atom_site_label_3
_geom_angle
_geom_angle_site_symmetry_3
O13 Cl1 O14 110.02(8) .
O13 Cl1 O12 109.33(7) .
O14 Cl1 O12 109.76(7) .
O13 Cl1 O11 110.14(7) .
O14 Cl1 O11 107.88(7) .
O12 Cl1 O11 109.70(6) .
O25 Cl2 O24 94.7(8) .
O25 Cl2 O26 114.4(8) .
O24 Cl2 O26 115.5(7) .
O25 Cl2 O21 108.9(4) .
O24 Cl2 O21 113.4(4) .
O26 Cl2 O21 109.2(4) .
O25 Cl2 O22 119.5(10) .
O24 Cl2 O22 110.2(5) .
O26 Cl2 O22 6.4(9) .
O21 Cl2 O22 109.5(4) .
O25 Cl2 O27 111.4(5) .
O24 Cl2 O27 16.8(8) .
O26 Cl2 O27 107.9(5) .
O21 Cl2 O27 104.5(6) .
O22 Cl2 O27 101.9(7) .
O25 Cl2 O23 16.0(11) .
O24 Cl2 O23 108.2(4) .
O26 Cl2 O23 100.0(6) .
O21 Cl2 O23 109.7(3) .
O22 Cl2 O23 105.5(4) .
O27 Cl2 O23 124.9(9) .
C4 N2 C8 120.95(11) .
C4 N2 C3 119.44(11) .
C8 N2 C3 119.61(11) .
N1 C1 C2 109.45(11) .
C1 C2 C3 109.95(11) .
N2 C3 C2 110.07(10) .
N2 C4 C5 120.51(11) .
C4 C5 C6 120.19(12) .
C5 C6 C7 117.70(11) .
C5 C6 C6 121.05(14) 3_575
C7 C6 C6 121.25(13) 3_575
C8 C7 C6 120.05(11) .
N2 C8 C7 120.56(12) .

loop_
_geom_bond_atom_site_label_1
_geom_bond_atom_site_label_2
_geom_bond_distance
_geom_bond_site_symmetry_2
Cl1 O13 1.4326(11) .
Cl1 O14 1.4342(12) .
Cl1 O12 1.4381(10) .
Cl1 O11 1.4490(10) .
Cl2 O25 1.385(7) .
Cl2 O24 1.408(6) .
Cl2 O26 1.417(7) .
Cl2 O21 1.4429(11) .
Cl2 O22 1.445(6) .
Cl2 O27 1.470(8) .
Cl2 O23 1.472(5) .
N1 C1 1.4835(18) .
N2 C4 1.3414(17) .
N2 C8 1.3479(16) .
N2 C3 1.4839(15) .
C1 C2 1.5189(17) .
C2 C3 1.5200(17) .
C4 C5 1.3790(18) .
C5 C6 1.3938(16) .
C6 C7 1.3974(17) .
C6 C6 1.487(2) 3_575
C7 C8 1.3758(18) .

loop_
_geom_hbond_atom_site_label_D
_geom_hbond_atom_site_label_H
_geom_hbond_atom_site_label_A
_geom_hbond_distance_DH
_geom_hbond_distance_HA
_geom_hbond_distance_DA
_geom_hbond_angle_DHA
_geom_hbond_site_symmetry_A
N1 H3 O11 0.91(2) 2.22(2) 3.0687(17) 156.7(18) 3_665
N1 H3 O14 0.91(2) 2.31(2) 3.0052(17) 133(2) 3_665
N1 H1 O21 0.869(19) 2.12(2) 2.8983(17) 148.8(17) .
N1 H2 O1W 0.885(19) 1.87(2) 2.7285(17) 163.2(19) 4_575
O1W H1W O12 0.792(19) 2.37(2) 3.0201(16) 140(2) 1_655
O1W H1W O12 0.792(19) 2.38(2) 3.0284(17) 139(2) 3_665
O1W H2W O22 0.79(2) 2.06(2) 2.838(9) 167(3) .
O1W H2W O26 0.79(2) 2.22(2) 2.994(13) 167(3) .
